data_4335684
loop_
_publ_author_name
'Guilherme P. Guedes'
'St\'ephane Soriano'
'Luiza A. Mercante'
'Nivaldo L. Speziali'
'Miguel A. Novak'
'Marius Andruh'
'Maria G. F. Vaz'

_publ_contact_author_address
;
Universidade Federal Fluminense
Instituto de Quimica
Niteroi - RJ
CEP 24020-150
Brazil
;
_publ_contact_author_email mariavaz@vm.uff.br
_publ_contact_author_fax 55(21)26292129
_publ_contact_author_name 'Maria G F Vaz'
_publ_contact_author_phone 55(21)26292354
_publ_section_title
;
 New Synthetic Route toward Heterometallic 3d-3d' and 3d-4f
 Single-Molecule Magnets. The First CoII-MnIII Heterometallic Complex
;
_journal_name_full 'Inorganic Chemistry'
_journal_page_first 8309
_journal_page_last 8311
_journal_paper_doi 10.1021/ic401479d
_journal_volume 52
_journal_year 2013
_chemical_formula_sum 'C74 H140 Mn2 O20 Tb2'
_chemical_formula_weight 1777.58
_space_group_IT_number 2
_symmetry_cell_setting triclinic
_symmetry_space_group_name_Hall '-P 1'
_symmetry_space_group_name_H-M 'P -1'
_atom_sites_solution_hydrogens geom
_atom_sites_solution_primary direct
_atom_sites_solution_secondary difmap
_audit_conform_dict_location ftp://ftp.iucr.org/pub/cif_core.dic
_audit_conform_dict_name cif_core.dic
_audit_conform_dict_version 2.4
_audit_creation_date 2013-03-20T12:53:03-00:00
_audit_creation_method 'WinGX routine CIF_UPDATE'
_audit_update_record
;
2013-03-20 # Formatted by publCIF
;
_cell_angle_alpha 103.114(4)
_cell_angle_beta 105.674(4)
_cell_angle_gamma 95.293(4)
_cell_formula_units_Z 1
_cell_length_a 10.6115(5)
_cell_length_b 14.4419(7)
_cell_length_c 14.9207(7)
_cell_measurement_reflns_used 3676
_cell_measurement_temperature 293(2)
_cell_measurement_theta_max 29.52
_cell_measurement_theta_min 1.78
_cell_volume 2115.22(19)
_computing_cell_refinement
;
CrysAlisPro, Agilent Technologies,
Version 1.171.35.21 (release 20-01-2012 CrysAlis171 .NET)
(compiled Jan 23 2012,18:06:46)
;
_computing_data_collection
;
CrysAlisPro, Agilent Technologies,
Version 1.171.35.21 (release 20-01-2012 CrysAlis171 .NET)
(compiled Jan 23 2012,18:06:46)
;
_computing_data_reduction
;
CrysAlisPro, Agilent Technologies,
Version 1.171.35.21 (release 20-01-2012 CrysAlis171 .NET)
(compiled Jan 23 2012,18:06:46)
;
_computing_molecular_graphics
;
Ortep-3 for Windows: L. J. Farrugia, J. Appl. Cryst (1997), 30, 565
;
_computing_publication_material 'WinGX publication routines (Farrugia, 1999)'
_computing_structure_refinement 'SHELXL-97 (Sheldrick, 1997)'
_computing_structure_solution 'SHELXS-97 (Sheldrick, 1990)'
_diffrn_ambient_temperature 293(2)
_diffrn_measured_fraction_theta_full 1
_diffrn_measured_fraction_theta_max 1
_diffrn_measurement_device_type 'Xcalibur, Atlas, Gemini ultra'
_diffrn_radiation_monochromator graphite
_diffrn_radiation_source 'Mo K\a'
_diffrn_radiation_type MoK\a
_diffrn_radiation_wavelength 0.71073
_diffrn_reflns_av_R_equivalents 0.0673
_diffrn_reflns_av_unetI/netI 0.1166
_diffrn_reflns_limit_h_max 10
_diffrn_reflns_limit_h_min -12
_diffrn_reflns_limit_k_max 17
_diffrn_reflns_limit_k_min -17
_diffrn_reflns_limit_l_max 17
_diffrn_reflns_limit_l_min -17
_diffrn_reflns_number 15131
_diffrn_reflns_theta_full 25.02
_diffrn_reflns_theta_max 25.02
_diffrn_reflns_theta_min 1.78
_exptl_absorpt_coefficient_mu 2.006
_exptl_absorpt_correction_T_max 0.9610
_exptl_absorpt_correction_T_min 0.9300
_exptl_absorpt_correction_type multi-scan
_exptl_absorpt_process_details
;
CrysAlisPro, Agilent Technologies,
Version 1.171.35.21 (release 20-01-2012 CrysAlis171 .NET)
(compiled Jan 23 2012,18:06:46)
empirical absorption correction using spherical harmonics,
 implemented in SCALE3 ABSPACK scaling algorithm.
;
_exptl_crystal_colour yellow
_exptl_crystal_density_diffrn 1.395
_exptl_crystal_description Plate
_exptl_crystal_F_000 924
_exptl_crystal_size_max 0.06
_exptl_crystal_size_mid 0.03
_exptl_crystal_size_min 0.02
_refine_diff_density_max 0.999
_refine_diff_density_min -1.514
_refine_diff_density_rms 0.259
_refine_ls_extinction_method none
_refine_ls_goodness_of_fit_ref 1.076
_refine_ls_hydrogen_treatment constr
_refine_ls_matrix_type full
_refine_ls_number_parameters 364
_refine_ls_number_reflns 7486
_refine_ls_number_restraints 192
_refine_ls_restrained_S_all 1.088
_refine_ls_R_factor_all 0.1173
_refine_ls_R_factor_gt 0.0716
_refine_ls_shift/su_max 0
_refine_ls_shift/su_mean 0
_refine_ls_structure_factor_coef Fsqd
_refine_ls_weighting_details 'calc w=1/[\s^2^(Fo^2^)+(0.1044P)^2^+0.0000P] where P=(Fo^2^+2Fc^2^)/3'
_refine_ls_weighting_scheme calc
_refine_ls_wR_factor_gt 0.1737
_refine_ls_wR_factor_ref 0.2137
_reflns_number_gt 5007
_reflns_number_total 7486
_reflns_threshold_expression >2sigma(I)
_cod_data_source_file ic401479d_si_003.cif
_cod_data_source_block mntba
_cod_original_cell_volume 2115.21(17)
_cod_database_code 4335684

loop_
_symmetry_equiv_pos_as_xyz
'x, y, z'
'-x, -y, -z'

loop_
_atom_site_label
_atom_site_type_symbol
_atom_site_fract_x
_atom_site_fract_y
_atom_site_fract_z
_atom_site_U_iso_or_equiv
_atom_site_adp_type
_atom_site_occupancy
_atom_site_symmetry_multiplicity
_atom_site_calc_flag
_atom_site_refinement_flags
_atom_site_disorder_assembly
_atom_site_disorder_group
Tb1 Tb 0.12472(5) 0.69726(4) 0.14920(3) 0.0442(2) Uani 1 1 d U . .
Mn1 Mn -0.05247(13) 0.45871(10) 0.07918(9) 0.0322(3) Uani 1 1 d U . .
O5 O 0.2425(8) 0.8487(6) 0.1872(6) 0.0649(19) Uani 1 1 d U . .
O10 O -0.2243(6) 0.4005(5) 0.1099(5) 0.0432(15) Uani 1 1 d U . .
O7 O 0.3159(6) 0.6747(5) 0.2519(5) 0.0483(16) Uani 1 1 d U . .
O9 O 0.0498(6) 0.4482(5) 0.2036(4) 0.0361(14) Uani 1 1 d U . .
O4 O -0.0292(7) 0.8027(5) 0.1362(5) 0.0472(16) Uani 1 1 d U . .
O3 O 0.0342(6) 0.6673(5) -0.0179(4) 0.0392(14) Uani 1 1 d U . .
O2 O -0.0616(6) 0.5890(5) 0.1316(4) 0.0397(13) Uani 1 1 d U . .
O1 O 0.1320(5) 0.5346(5) 0.0540(4) 0.0350(13) Uani 1 1 d U . .
O6 O 0.1091(6) 0.7446(5) 0.3060(5) 0.0482(16) Uani 1 1 d U . .
C36 C -0.4694(11) 0.3846(11) 0.1317(12) 0.094(5) Uani 1 1 d U . .
H36A H -0.463 0.3732 0.0673 0.141 Uiso 1 1 calc R . .
H36B H -0.4553 0.4527 0.1605 0.141 Uiso 1 1 calc R . .
H36C H -0.556 0.3564 0.1298 0.141 Uiso 1 1 calc R . .
C35 C -0.3856(12) 0.2303(9) 0.1481(11) 0.080(4) Uani 1 1 d U . .
H35A H -0.3191 0.2038 0.1878 0.12 Uiso 1 1 calc R . .
H35B H -0.3778 0.2169 0.084 0.12 Uiso 1 1 calc R . .
H35C H -0.472 0.2017 0.1461 0.12 Uiso 1 1 calc R . .
O8 O 0.3231(8) 0.7126(8) 0.0715(8) 0.105(3) Uani 1 1 d DU . .
H8 H 0.2977 0.6683 0.0114 0.126 Uiso 1 1 calc R A 5
C2 C -0.1583(10) 0.6145(8) 0.1829(7) 0.049(2) Uani 1 1 d U . .
H2A H -0.1489 0.6833 0.2043 0.074 Uiso 1 1 calc R . .
H2B H -0.143 0.588 0.2376 0.074 Uiso 1 1 calc R . .
H2C H -0.2463 0.5888 0.1404 0.074 Uiso 1 1 calc R . .
C32 C -0.2293(9) 0.3797(7) 0.1867(8) 0.045(2) Uani 1 1 d U . .
C27 C 0.0939(13) 0.3811(12) 0.4342(10) 0.085(4) Uani 1 1 d U . .
H27A H 0.0629 0.3134 0.405 0.128 Uiso 1 1 calc R . .
H27B H 0.0254 0.4101 0.4551 0.128 Uiso 1 1 calc R . .
H27C H 0.171 0.3898 0.4887 0.128 Uiso 1 1 calc R . .
C14 C 0.3173(17) 1.1159(12) 0.2552(15) 0.126(3) Uani 1 1 d U . .
H14A H 0.2625 1.1247 0.196 0.189 Uiso 1 1 calc R . .
H14B H 0.3996 1.1598 0.2764 0.189 Uiso 1 1 calc R . .
H14C H 0.2724 1.1282 0.3035 0.189 Uiso 1 1 calc R . .
C33 C -0.3660(10) 0.3399(9) 0.1906(9) 0.061(3) Uani 1 1 d U . .
C11 C 0.3442(18) 1.0160(13) 0.2392(17) 0.126(3) Uani 1 1 d U . .
C30 C 0.0151(10) 0.4205(7) 0.2702(7) 0.042(2) Uani 1 1 d U . .
C21 C 0.3824(10) 0.7186(9) 0.3382(8) 0.055(3) Uani 1 1 d U B .
C34 C -0.3806(13) 0.3573(12) 0.2913(11) 0.089(4) Uani 1 1 d U . .
H34A H -0.3144 0.3301 0.3304 0.134 Uiso 1 1 calc R . .
H34B H -0.4673 0.3275 0.2876 0.134 Uiso 1 1 calc R . .
H34C H -0.3694 0.4254 0.3197 0.134 Uiso 1 1 calc R . .
C20 C 0.3311(10) 0.7724(9) 0.4040(7) 0.059(3) Uani 1 1 d U . .
H20 H 0.3896 0.8067 0.4635 0.071 Uiso 1 1 calc R . .
C3 C 0.0113(11) 0.7418(8) -0.0656(8) 0.052(3) Uani 1 1 d U . .
H3A H 0.0051 0.7991 -0.0207 0.078 Uiso 1 1 calc R . .
H3B H -0.07 0.7217 -0.1177 0.078 Uiso 1 1 calc R . .
H3C H 0.0835 0.7548 -0.0907 0.078 Uiso 1 1 calc R . .
C31 C -0.1186(10) 0.3894(8) 0.2648(8) 0.048(2) Uani 1 1 d U . .
H31 H -0.1329 0.3742 0.319 0.058 Uiso 1 1 calc R . .
C1 C 0.2425(8) 0.4843(7) 0.0738(7) 0.040(2) Uani 1 1 d U . .
H1A H 0.271 0.4871 0.1413 0.06 Uiso 1 1 calc R . .
H1B H 0.3141 0.5139 0.0566 0.06 Uiso 1 1 calc R . .
H1C H 0.2163 0.4183 0.0368 0.06 Uiso 1 1 calc R . .
C26 C 0.1295(10) 0.4285(9) 0.3606(8) 0.052(3) Uani 1 1 d U . .
C10 C 0.2196(14) 0.9344(9) 0.1997(9) 0.066(3) Uani 1 1 d U B .
C22 C 0.5306(13) 0.7089(14) 0.3691(11) 0.107(3) Uani 1 1 d U . .
C13 C 0.4220(17) 0.9945(12) 0.1598(14) 0.126(3) Uani 1 1 d U . .
H13A H 0.3689 1.0034 0.1001 0.189 Uiso 1 1 calc R . .
H13B H 0.4387 0.9293 0.1499 0.189 Uiso 1 1 calc R . .
H13C H 0.5047 1.0379 0.1819 0.189 Uiso 1 1 calc R . .
C29 C 0.1805(13) 0.5370(10) 0.4081(9) 0.079(4) Uani 1 1 d U . .
H29A H 0.2525 0.5451 0.4658 0.118 Uiso 1 1 calc R . .
H29B H 0.1099 0.5675 0.4241 0.118 Uiso 1 1 calc R . .
H29C H 0.2106 0.5658 0.3641 0.118 Uiso 1 1 calc R . .
C19 C 0.1960(10) 0.7788(8) 0.3872(7) 0.048(2) Uani 1 1 d U . .
C4 C -0.1596(14) 0.9259(12) 0.1374(13) 0.099(3) Uani 1 1 d U . .
C9 C 0.0931(12) 0.9596(8) 0.1861(8) 0.060(3) Uani 1 1 d U . .
H9 H 0.0869 1.0248 0.1992 0.072 Uiso 1 1 calc R B .
C12 C 0.4325(17) 1.0009(12) 0.3305(15) 0.126(3) Uani 1 1 d U . .
H12A H 0.4502 0.936 0.3187 0.189 Uiso 1 1 calc R . .
H12B H 0.3892 1.0122 0.3799 0.189 Uiso 1 1 calc R . .
H12C H 0.5146 1.045 0.3512 0.189 Uiso 1 1 calc R . .
C8 C -0.0243(12) 0.8936(8) 0.1543(8) 0.055(2) Uani 1 1 d U B .
C18 C 0.2117(14) 0.8159(10) 0.5610(8) 0.072(4) Uani 1 1 d U . .
H18A H 0.3058 0.8263 0.5714 0.109 Uiso 1 1 calc R . .
H18B H 0.1832 0.7512 0.562 0.109 Uiso 1 1 calc R . .
H18C H 0.1907 0.8606 0.6111 0.109 Uiso 1 1 calc R . .
C15 C 0.1441(12) 0.8307(10) 0.4680(8) 0.066(3) Uani 1 1 d U . .
C28 C 0.2370(12) 0.3771(12) 0.3275(9) 0.088(5) Uani 1 1 d U . .
H28A H 0.2027 0.3098 0.2992 0.132 Uiso 1 1 calc R . .
H28B H 0.3137 0.3847 0.3821 0.132 Uiso 1 1 calc R . .
H28C H 0.2614 0.4049 0.2807 0.132 Uiso 1 1 calc R . .
C16 C 0.0017(14) 0.8178(13) 0.4469(10) 0.096(5) Uani 1 1 d U . .
H16A H -0.0372 0.83 0.3856 0.144 Uiso 1 1 calc R . .
H16B H -0.0213 0.862 0.4963 0.144 Uiso 1 1 calc R . .
H16C H -0.031 0.7529 0.4449 0.144 Uiso 1 1 calc R . .
C17 C 0.1911(19) 0.9467(11) 0.4848(13) 0.115(5) Uani 1 1 d U . .
H17A H 0.2858 0.9602 0.4994 0.172 Uiso 1 1 calc R . .
H17B H 0.1649 0.9824 0.5375 0.172 Uiso 1 1 calc R . .
H17C H 0.15 0.9652 0.4273 0.172 Uiso 1 1 calc R . .
C5A C -0.1730(5) 0.9599(5) 0.2418(5) 0.099(3) Uani 0.5 1 d PU B 1
H5A1 H -0.0956 1.005 0.2826 0.148 Uiso 0.5 1 calc PR B 1
H5A2 H -0.1812 0.9051 0.2674 0.148 Uiso 0.5 1 calc PR B 1
H5A3 H -0.2503 0.9901 0.239 0.148 Uiso 0.5 1 calc PR B 1
C6A C -0.2635(5) 0.8601(5) 0.0687(5) 0.099(3) Uani 0.5 1 d PRU B 1
H6A1 H -0.2459 0.8471 0.0076 0.148 Uiso 0.5 1 calc PR B 1
H6A2 H -0.3443 0.8863 0.063 0.148 Uiso 0.5 1 calc PR B 1
H6A3 H -0.2721 0.8013 0.088 0.148 Uiso 0.5 1 calc PR B 1
C7A C -0.1560(5) 1.0257(5) 0.1215(5) 0.099(3) Uani 0.5 1 d PRU B 1
H7A1 H -0.0818 1.0684 0.1697 0.148 Uiso 0.5 1 calc PR B 1
H7A2 H -0.2367 1.0487 0.1259 0.148 Uiso 0.5 1 calc PR B 1
H7A3 H -0.1471 1.0232 0.0587 0.148 Uiso 0.5 1 calc PR B 1
C5B C -0.2181(5) 0.9129(5) 0.2226(5) 0.099(3) Uani 0.5 1 d PRU B 2
H5B1 H -0.2174 0.848 0.2282 0.148 Uiso 0.5 1 calc PR B 2
H5B2 H -0.3074 0.9259 0.2087 0.148 Uiso 0.5 1 calc PR B 2
H5B3 H -0.1644 0.957 0.2822 0.148 Uiso 0.5 1 calc PR B 2
C6B C -0.2619(5) 0.8536(5) 0.0351(5) 0.099(3) Uani 0.5 1 d PRU B 2
H6B1 H -0.2681 0.7882 0.0399 0.148 Uiso 0.5 1 calc PR B 2
H6B2 H -0.2283 0.8587 -0.0175 0.148 Uiso 0.5 1 calc PR B 2
H6B3 H -0.3482 0.8721 0.0241 0.148 Uiso 0.5 1 calc PR B 2
C7B C -0.1560(5) 1.0257(5) 0.1215(5) 0.099(3) Uani 0.5 1 d PRU B 2
H7B1 H -0.2431 1.0427 0.111 0.148 Uiso 0.5 1 calc PR B 2
H7B2 H -0.1268 1.0265 0.066 0.148 Uiso 0.5 1 calc PR B 2
H7B3 H -0.0956 1.0712 0.1773 0.148 Uiso 0.5 1 calc PR B 2
C23A C 0.5851(5) 0.7107(5) 0.2939(5) 0.107(3) Uani 0.5 1 d PRU B 3
H23A H 0.5277 0.6696 0.2339 0.161 Uiso 0.5 1 d PR B 3
H23B H 0.6698 0.6898 0.3083 0.161 Uiso 0.5 1 d PR B 3
H23C H 0.5964 0.7758 0.2887 0.161 Uiso 0.5 1 d PR B 3
C24A C 0.6050(5) 0.7636(5) 0.4570(5) 0.107(3) Uani 0.5 1 d PRU B 3
H24A H 0.5605 0.757 0.5039 0.161 Uiso 0.5 1 calc PR B 3
H24B H 0.6179 0.8299 0.4556 0.161 Uiso 0.5 1 calc PR B 3
H24C H 0.6896 0.7427 0.474 0.161 Uiso 0.5 1 calc PR B 3
C25A C 0.5334(5) 0.6015(5) 0.3495(5) 0.107(3) Uani 0.5 1 d PRU B 3
H25A H 0.4974 0.576 0.3932 0.161 Uiso 0.5 1 calc PR B 3
H25B H 0.6233 0.5904 0.3588 0.161 Uiso 0.5 1 calc PR B 3
H25C H 0.4813 0.57 0.2843 0.161 Uiso 0.5 1 calc PR B 3
C23B C 0.5851(5) 0.7107(5) 0.2939(5) 0.107(3) Uani 0.5 1 d PRU B 4
H23D H 0.5262 0.6692 0.2347 0.161 Uiso 0.5 1 calc PR B 4
H23E H 0.6692 0.6889 0.3077 0.161 Uiso 0.5 1 calc PR B 4
H23F H 0.5972 0.7754 0.2875 0.161 Uiso 0.5 1 calc PR B 4
C24B C 0.6050(5) 0.7636(5) 0.4570(5) 0.107(3) Uani 0.5 1 d PRU B 4
H24D H 0.5605 0.757 0.5039 0.161 Uiso 0.5 1 calc PR B 4
H24E H 0.6179 0.8299 0.4556 0.161 Uiso 0.5 1 calc PR B 4
H24F H 0.6896 0.7427 0.474 0.161 Uiso 0.5 1 calc PR B 4
C25B C 0.5358(5) 0.6100(5) 0.3809(5) 0.107(3) Uani 0.5 1 d PRU B 4
H25D H 0.4976 0.602 0.4307 0.161 Uiso 0.5 1 calc PR B 4
H25E H 0.6265 0.5999 0.3985 0.161 Uiso 0.5 1 calc PR B 4
H25F H 0.4868 0.564 0.3213 0.161 Uiso 0.5 1 calc PR B 4
C37A C 0.4715(5) 0.7697(5) 0.0889(5) 0.105(3) Uani 0.5 1 d PRDU B 5
H37A H 0.5019 0.7469 0.034 0.157 Uiso 0.5 1 d PR B 5
H37B H 0.5309 0.7585 0.1451 0.157 Uiso 0.5 1 d PR B 5
H37C H 0.4691 0.8375 0.0988 0.157 Uiso 0.5 1 d PR B 5
C37B C 0.4531(5) 0.6920(5) 0.1277(5) 0.105(3) Uani 0.5 1 d PRDU B 6
H37D H 0.5177 0.6991 0.0943 0.157 Uiso 0.5 1 calc PR B 6
H37E H 0.4416 0.6273 0.1339 0.157 Uiso 0.5 1 calc PR B 6
H37F H 0.4831 0.7364 0.1906 0.157 Uiso 0.5 1 calc PR B 6

loop_
_atom_site_aniso_label
_atom_site_aniso_U_11
_atom_site_aniso_U_22
_atom_site_aniso_U_33
_atom_site_aniso_U_23
_atom_site_aniso_U_13
_atom_site_aniso_U_12
Tb1 0.0507(3) 0.0292(3) 0.0377(3) -0.0008(2) -0.0028(2) 0.0058(2)
Mn1 0.0331(7) 0.0251(8) 0.0339(8) 0.0061(6) 0.0039(6) 0.0055(6)
O5 0.062(4) 0.038(4) 0.093(6) 0.014(4) 0.026(4) -0.001(3)
O10 0.032(3) 0.033(4) 0.056(4) 0.004(3) 0.007(3) 0.003(3)
O7 0.041(3) 0.040(4) 0.052(4) 0.002(3) 0.005(3) 0.003(3)
O9 0.037(3) 0.035(4) 0.034(3) 0.011(3) 0.007(3) 0.005(3)
O4 0.052(4) 0.031(3) 0.053(4) 0.006(3) 0.010(3) 0.006(3)
O3 0.050(4) 0.027(4) 0.045(3) 0.014(3) 0.015(3) 0.013(3)
O2 0.045(3) 0.026(3) 0.040(3) -0.001(3) 0.005(3) 0.011(2)
O1 0.027(3) 0.039(3) 0.035(3) 0.008(3) 0.002(2) 0.008(3)
O6 0.041(4) 0.044(4) 0.045(3) -0.003(3) 0.003(3) 0.003(3)
C36 0.043(6) 0.091(11) 0.164(13) 0.067(12) 0.026(8) 0.023(7)
C35 0.060(7) 0.049(6) 0.135(12) 0.018(7) 0.041(8) -0.002(6)
O8 0.075(4) 0.117(8) 0.108(6) 0.004(6) 0.036(5) -0.014(5)
C2 0.055(6) 0.032(6) 0.050(6) -0.006(5) 0.010(5) 0.011(5)
C32 0.038(4) 0.032(6) 0.068(6) 0.013(5) 0.017(4) 0.012(4)
C27 0.073(8) 0.118(12) 0.083(9) 0.070(10) 0.015(7) 0.025(8)
C14 0.101(6) 0.067(5) 0.190(10) 0.035(7) 0.023(5) -0.026(5)
C33 0.040(5) 0.049(6) 0.095(8) 0.029(6) 0.016(5) 0.006(5)
C11 0.101(6) 0.067(5) 0.190(10) 0.035(7) 0.023(5) -0.026(5)
C30 0.047(4) 0.036(6) 0.047(5) 0.019(5) 0.014(4) 0.015(4)
C21 0.047(5) 0.065(8) 0.040(5) 0.009(5) 0.004(3) -0.004(5)
C34 0.076(9) 0.095(11) 0.120(9) 0.035(8) 0.059(8) 0.018(9)
C20 0.049(5) 0.076(9) 0.032(5) -0.002(5) -0.005(4) 0.007(6)
C3 0.074(7) 0.034(6) 0.059(6) 0.018(5) 0.029(6) 0.017(6)
C31 0.048(4) 0.051(7) 0.055(6) 0.018(6) 0.024(4) 0.020(5)
C1 0.030(4) 0.036(6) 0.047(6) 0.008(5) 0.004(4) 0.006(4)
C26 0.044(5) 0.067(7) 0.055(6) 0.033(6) 0.014(4) 0.016(5)
C10 0.098(6) 0.037(5) 0.071(7) 0.013(6) 0.039(6) 0.009(5)
C22 0.048(4) 0.137(8) 0.100(6) -0.016(6) -0.001(3) 0.026(5)
C13 0.101(6) 0.067(5) 0.190(10) 0.035(7) 0.023(5) -0.026(5)
C29 0.082(9) 0.076(7) 0.059(8) 0.015(6) -0.004(6) 0.003(7)
C19 0.048(5) 0.045(6) 0.038(4) -0.002(5) 0.008(4) -0.003(5)
C4 0.079(5) 0.084(7) 0.126(8) 0.022(6) 0.016(5) 0.039(5)
C9 0.082(5) 0.026(5) 0.073(8) 0.009(6) 0.030(7) 0.006(4)
C12 0.101(6) 0.067(5) 0.190(10) 0.035(7) 0.023(5) -0.026(5)
C8 0.082(5) 0.032(5) 0.047(6) 0.013(5) 0.011(5) 0.008(4)
C18 0.114(10) 0.060(8) 0.037(5) -0.003(6) 0.021(6) 0.029(8)
C15 0.073(6) 0.080(8) 0.037(5) 0.005(6) 0.016(5) 0.004(7)
C28 0.070(8) 0.130(13) 0.068(8) 0.027(8) 0.013(6) 0.058(9)
C16 0.091(7) 0.123(13) 0.089(10) 0.021(10) 0.044(7) 0.050(8)
C17 0.164(14) 0.062(7) 0.137(14) 0.024(8) 0.067(13) 0.052(8)
C5A 0.079(5) 0.084(7) 0.126(8) 0.022(6) 0.016(5) 0.039(5)
C6A 0.079(5) 0.084(7) 0.126(8) 0.022(6) 0.016(5) 0.039(5)
C7A 0.079(5) 0.084(7) 0.126(8) 0.022(6) 0.016(5) 0.039(5)
C5B 0.079(5) 0.084(7) 0.126(8) 0.022(6) 0.016(5) 0.039(5)
C6B 0.079(5) 0.084(7) 0.126(8) 0.022(6) 0.016(5) 0.039(5)
C7B 0.079(5) 0.084(7) 0.126(8) 0.022(6) 0.016(5) 0.039(5)
C23A 0.048(4) 0.137(8) 0.100(6) -0.016(6) -0.001(3) 0.026(5)
C24A 0.048(4) 0.137(8) 0.100(6) -0.016(6) -0.001(3) 0.026(5)
C25A 0.048(4) 0.137(8) 0.100(6) -0.016(6) -0.001(3) 0.026(5)
C23B 0.048(4) 0.137(8) 0.100(6) -0.016(6) -0.001(3) 0.026(5)
C24B 0.048(4) 0.137(8) 0.100(6) -0.016(6) -0.001(3) 0.026(5)
C25B 0.048(4) 0.137(8) 0.100(6) -0.016(6) -0.001(3) 0.026(5)
C37A 0.075(4) 0.117(8) 0.108(6) 0.004(6) 0.036(5) -0.014(5)
C37B 0.075(4) 0.117(8) 0.108(6) 0.004(6) 0.036(5) -0.014(5)

loop_
_atom_type_symbol
_atom_type_description
_atom_type_scat_dispersion_real
_atom_type_scat_dispersion_imag
_atom_type_scat_source
C C 0.0033 0.0016 'International Tables Vol C Tables 4.2.6.8 and 6.1.1.4'
H H 0 0 'International Tables Vol C Tables 4.2.6.8 and 6.1.1.4'
Mn Mn 0.3368 0.7283 'International Tables Vol C Tables 4.2.6.8 and 6.1.1.4'
O O 0.0106 0.006 'International Tables Vol C Tables 4.2.6.8 and 6.1.1.4'
Tb Tb -0.1723 4.1537 'International Tables Vol C Tables 4.2.6.8 and 6.1.1.4'

loop_
_geom_angle_atom_site_label_1
_geom_angle_atom_site_label_2
_geom_angle_atom_site_label_3
_geom_angle
_geom_angle_site_symmetry_1
_geom_angle_site_symmetry_3
O5 Tb1 O7 81.5(3) . .
O5 Tb1 O2 153.3(3) . .
O7 Tb1 O2 114.3(2) . .
O5 Tb1 O4 73.1(3) . .
O7 Tb1 O4 141.9(3) . .
O2 Tb1 O4 82.1(2) . .
O5 Tb1 O3 101.2(3) . .
O7 Tb1 O3 135.9(2) . .
O2 Tb1 O3 82.5(2) . .
O4 Tb1 O3 77.8(2) . .
O5 Tb1 O6 84.0(3) . .
O7 Tb1 O6 72.5(2) . .
O2 Tb1 O6 81.0(2) . .
O4 Tb1 O6 77.0(2) . .
O3 Tb1 O6 151.4(2) . .
O5 Tb1 O1 136.8(2) . .
O7 Tb1 O1 83.4(2) . .
O2 Tb1 O1 68.8(2) . .
O4 Tb1 O1 134.2(2) . .
O3 Tb1 O1 64.46(19) . .
O6 Tb1 O1 128.8(2) . .
O5 Tb1 O8 64.6(3) . .
O7 Tb1 O8 70.5(3) . .
O2 Tb1 O8 139.5(3) . .
O4 Tb1 O8 120.0(3) . .
O3 Tb1 O8 71.3(3) . .
O6 Tb1 O8 134.1(3) . .
O1 Tb1 O8 72.2(3) . .
O5 Tb1 Mn1 121.6(2) . 2_565
O7 Tb1 Mn1 111.61(18) . 2_565
O2 Tb1 Mn1 74.20(16) . 2_565
O4 Tb1 Mn1 105.85(17) . 2_565
O3 Tb1 Mn1 30.89(15) . 2_565
O6 Tb1 Mn1 154.21(18) . 2_565
O1 Tb1 Mn1 33.59(12) . 2_565
O8 Tb1 Mn1 67.5(2) . 2_565
O5 Tb1 Mn1 177.0(2) . .
O7 Tb1 Mn1 98.73(18) . .
O2 Tb1 Mn1 28.92(15) . .
O4 Tb1 Mn1 108.12(17) . .
O3 Tb1 Mn1 76.53(16) . .
O6 Tb1 Mn1 98.93(18) . .
O1 Tb1 Mn1 40.48(14) . .
O8 Tb1 Mn1 112.6(3) . .
Mn1 Tb1 Mn1 55.51(4) 2_565 .
O2 Mn1 O3 173.9(3) . 2_565
O2 Mn1 O9 91.2(3) . .
O3 Mn1 O9 91.9(3) 2_565 .
O2 Mn1 O1 92.9(3) . 2_565
O3 Mn1 O1 83.4(3) 2_565 2_565
O9 Mn1 O1 171.0(3) . 2_565
O2 Mn1 O10 95.5(3) . .
O3 Mn1 O10 89.9(3) 2_565 .
O9 Mn1 O10 87.1(3) . .
O1 Mn1 O10 100.5(2) 2_565 .
O2 Mn1 O1 79.6(3) . .
O3 Mn1 O1 95.1(3) 2_565 .
O9 Mn1 O1 92.2(2) . .
O1 Mn1 O1 80.7(2) 2_565 .
O10 Mn1 O1 175.0(3) . .
O2 Mn1 Tb1 136.89(19) . 2_565
O3 Mn1 Tb1 39.31(18) 2_565 2_565
O9 Mn1 Tb1 130.95(19) . 2_565
O1 Mn1 Tb1 44.09(19) 2_565 2_565
O10 Mn1 Tb1 95.47(19) . 2_565
O1 Mn1 Tb1 88.77(16) . 2_565
O2 Mn1 Tb1 36.4(2) . .
O3 Mn1 Tb1 138.6(2) 2_565 .
O9 Mn1 Tb1 86.02(19) . .
O1 Mn1 Tb1 92.49(19) 2_565 .
O10 Mn1 Tb1 131.10(19) . .
O1 Mn1 Tb1 43.89(16) . .
Tb1 Mn1 Tb1 124.49(4) 2_565 .
C10 O5 Tb1 137.7(8) . .
C32 O10 Mn1 127.4(6) . .
C21 O7 Tb1 132.8(7) . .
C30 O9 Mn1 131.6(6) . .
C8 O4 Tb1 136.1(7) . .
C3 O3 Mn1 124.0(6) . 2_565
C3 O3 Tb1 123.1(6) . .
Mn1 O3 Tb1 109.8(2) 2_565 .
C2 O2 Mn1 120.8(6) . .
C2 O2 Tb1 122.0(6) . .
Mn1 O2 Tb1 114.6(3) . .
C1 O1 Mn1 118.6(5) . 2_565
C1 O1 Mn1 111.7(5) . .
Mn1 O1 Mn1 99.3(2) 2_565 .
C1 O1 Tb1 124.4(5) . .
Mn1 O1 Tb1 102.3(2) 2_565 .
Mn1 O1 Tb1 95.6(2) . .
C19 O6 Tb1 132.2(6) . .
C37B O8 C37A 52.6(3) . .
C37B O8 Tb1 115.5(6) . .
C37A O8 Tb1 144.4(7) . .
O10 C32 C31 123.4(9) . .
O10 C32 C33 117.0(9) . .
C31 C32 C33 119.6(9) . .
C36 C33 C34 108.2(11) . .
C36 C33 C32 109.0(9) . .
C34 C33 C32 114.8(11) . .
C36 C33 C35 111.5(11) . .
C34 C33 C35 107.5(10) . .
C32 C33 C35 105.9(9) . .
C14 C11 C12 110.5(18) . .
C14 C11 C10 116.2(15) . .
C12 C11 C10 108.3(13) . .
C14 C11 C13 110.3(16) . .
C12 C11 C13 106.7(16) . .
C10 C11 C13 104.3(16) . .
O9 C30 C31 124.2(8) . .
O9 C30 C26 114.2(8) . .
C31 C30 C26 121.5(8) . .
O7 C21 C20 124.5(10) . .
O7 C21 C22 116.4(11) . .
C20 C21 C22 119.1(11) . .
C21 C20 C19 124.1(10) . .
C32 C31 C30 126.2(9) . .
C30 C26 C27 114.9(9) . .
C30 C26 C29 106.9(8) . .
C27 C26 C29 109.3(11) . .
C30 C26 C28 107.0(9) . .
C27 C26 C28 107.2(10) . .
C29 C26 C28 111.5(11) . .
O5 C10 C9 124.2(12) . .
O5 C10 C11 116.3(13) . .
C9 C10 C11 119.3(12) . .
C24B C22 C24A 0.0(5) . .
C24B C22 C23B 115.5(13) . .
C24A C22 C23B 115.5(13) . .
C24B C22 C23A 115.5(13) . .
C24A C22 C23A 115.5(13) . .
C23B C22 C23A 0.0(2) . .
C24B C22 C25B 102.0(11) . .
C24A C22 C25B 102.0(11) . .
C23B C22 C25B 104.1(11) . .
C23A C22 C25B 104.1(11) . .
C24B C22 C25A 116.3(12) . .
C24A C22 C25A 116.3(12) . .
C23B C22 C25A 88.7(10) . .
C23A C22 C25A 88.7(10) . .
C25B C22 C25A 17.2(2) . .
C24B C22 C21 116.7(12) . .
C24A C22 C21 116.7(12) . .
C23B C22 C21 110.6(11) . .
C23A C22 C21 110.6(11) . .
C25B C22 C21 106.4(12) . .
C25A C22 C21 105.5(12) . .
O6 C19 C20 123.8(10) . .
O6 C19 C15 115.2(9) . .
C20 C19 C15 121.0(9) . .
C6A C4 C7B 112.3(10) . .
C6A C4 C7A 112.3(10) . .
C7B C4 C7A 0.0(7) . .
C6A C4 C8 115.2(12) . .
C7B C4 C8 112.6(12) . .
C7A C4 C8 112.6(12) . .
C6A C4 C5A 117.1(12) . .
C7B C4 C5A 93.9(10) . .
C7A C4 C5A 93.9(10) . .
C8 C4 C5A 103.7(10) . .
C6A C4 C5B 92.0(10) . .
C7B C4 C5B 114.3(11) . .
C7A C4 C5B 114.3(11) . .
C8 C4 C5B 108.9(10) . .
C5A C4 C5B 27.0(3) . .
C6A C4 C6B 15.5(2) . .
C7B C4 C6B 104.9(9) . .
C7A C4 C6B 104.9(9) . .
C8 C4 C6B 108.4(11) . .
C5A C4 C6B 132.3(11) . .
C5B C4 C6B 107.4(10) . .
C8 C9 C10 124.5(11) . .
O4 C8 C9 123.9(11) . .
O4 C8 C4 114.3(11) . .
C9 C8 C4 121.8(11) . .
C16 C15 C18 113.2(11) . .
C16 C15 C19 115.7(11) . .
C18 C15 C19 112.6(10) . .
C16 C15 C17 105.3(13) . .
C18 C15 C17 102.1(11) . .
C19 C15 C17 106.3(10) . .

loop_
_geom_bond_atom_site_label_1
_geom_bond_atom_site_label_2
_geom_bond_distance
_geom_bond_site_symmetry_2
Tb1 O5 2.284(8) .
Tb1 O7 2.289(6) .
Tb1 O2 2.320(7) .
Tb1 O4 2.333(6) .
Tb1 O3 2.338(6) .
Tb1 O6 2.339(7) .
Tb1 O1 2.473(6) .
Tb1 O8 2.678(9) .
Tb1 Mn1 3.4729(15) 2_565
Tb1 Mn1 3.5505(15) .
Mn1 O2 1.889(6) .
Mn1 O3 1.895(6) 2_565
Mn1 O9 1.928(5) .
Mn1 O1 1.967(5) 2_565
Mn1 O10 2.142(7) .
Mn1 O1 2.316(6) .
Mn1 Tb1 3.4728(15) 2_565
O5 C10 1.266(14) .
O10 C32 1.260(12) .
O7 C21 1.271(12) .
O9 C30 1.278(10) .
O4 C8 1.273(12) .
O3 C3 1.423(10) .
O3 Mn1 1.895(6) 2_565
O2 C2 1.463(12) .
O1 C1 1.434(10) .
O1 Mn1 1.967(5) 2_565
O6 C19 1.266(11) .
C36 C33 1.503(14) .
C35 C33 1.537(17) .
O8 C37B 1.503(10) .
O8 C37A 1.634(10) .
C32 C31 1.384(14) .
C32 C33 1.532(14) .
C27 C26 1.529(14) .
C14 C11 1.47(2) .
C33 C34 1.520(18) .
C11 C12 1.50(2) .
C11 C10 1.57(2) .
C11 C13 1.61(3) .
C30 C31 1.423(14) .
C30 C26 1.525(13) .
C21 C20 1.373(15) .
C21 C22 1.544(16) .
C20 C19 1.403(14) .
C26 C29 1.543(18) .
C26 C28 1.546(15) .
C10 C9 1.397(17) .
C22 C24B 1.350(17) .
C22 C24A 1.350(17) .
C22 C23B 1.398(18) .
C22 C23A 1.398(18) .
C22 C25B 1.48(2) .
C22 C25A 1.52(2) .
C19 C15 1.530(16) .
C4 C6A 1.386(18) .
C4 C7B 1.511(17) .
C4 C7A 1.511(17) .
C4 C8 1.524(17) .
C4 C5A 1.573(19) .
C4 C5B 1.597(19) .
C4 C6B 1.664(18) .
C9 C8 1.394(16) .
C18 C15 1.453(14) .
C15 C16 1.443(18) .
C15 C17 1.65(2) .
